data_4080928
loop_
_publ_author_name
'Spisak, Sarah N.'
'Sumner, Natalie J.'
'Zabula, Alexander V.'
'Filatov, Alexander S.'
'Rogachev, Andrey Yu.'
'Petrukhina, Marina A.'

_publ_section_title
;
 Tuning Binding of Rubidium Ions to Planar and Curved Negatively Charged
 \p Surfaces
;
_journal_issue 14
_journal_name_full Organometallics
_journal_page_first 3773
_journal_paper_doi 10.1021/om4001617
_journal_volume 32
_journal_year 2013
_chemical_absolute_configuration ad
_chemical_formula_moiety 'C24 H12, C12 H24 O6 Rb'
_chemical_formula_sum 'C36 H36 O6 Rb'
_chemical_formula_weight 650.12
_chemical_name_systematic
; 
 coronene-(18-crown-6-ether)-rubidium)   
;
_space_group_IT_number 9
_symmetry_cell_setting monoclinic
_symmetry_Int_Tables_number 9
_symmetry_space_group_name_Hall 'C -2yc'
_symmetry_space_group_name_H-M 'C 1 c 1'
_atom_sites_solution_hydrogens geom
_atom_sites_solution_primary direct
_atom_sites_solution_secondary difmap
_audit_creation_method SHELXL-97
_cell_angle_alpha 90.00
_cell_angle_beta 118.730(4)
_cell_angle_gamma 90.00
_cell_formula_units_Z 4
_cell_length_a 19.740(8)
_cell_length_b 8.213(3)
_cell_length_c 20.445(11)
_cell_measurement_reflns_used 3587
_cell_measurement_temperature 100(2)
_cell_measurement_theta_max 27.02
_cell_measurement_theta_min 2.27
_cell_volume 2907(2)
_computing_cell_refinement 'SAINT Ver. 6.22  (Bruker-AXS, 2003)'
_computing_data_collection 'SMART Ver. 5.622 (Bruker-AXS, 2003)'
_computing_data_reduction 'SAINT Ver. 6.22'
_computing_molecular_graphics 'SHELXTL Ver. 6.14'
_computing_publication_material 'SHELXTL Ver. 6.14'
_computing_structure_refinement 'SHELXTL Ver. 6.14'
_computing_structure_solution 'SHELXTL Ver. 6.14 (Bruker-AXS, 2003)'
_diffrn_ambient_temperature 100(2)
_diffrn_measured_fraction_theta_full 0.997
_diffrn_measured_fraction_theta_max 0.946
_diffrn_measurement_device_type 'Bruker SMART APEX CCD area-detector'
_diffrn_measurement_method '0.30\% \w scans'
_diffrn_radiation_monochromator graphite
_diffrn_radiation_source 'fine-focus sealed tube'
_diffrn_radiation_type Mo-K\a
_diffrn_radiation_wavelength 0.71073
_diffrn_reflns_av_R_equivalents 0.0577
_diffrn_reflns_av_sigmaI/netI 0.0983
_diffrn_reflns_limit_h_max 25
_diffrn_reflns_limit_h_min -25
_diffrn_reflns_limit_k_max 10
_diffrn_reflns_limit_k_min -10
_diffrn_reflns_limit_l_max 26
_diffrn_reflns_limit_l_min -25
_diffrn_reflns_number 11795
_diffrn_reflns_theta_full 25.00
_diffrn_reflns_theta_max 28.30
_diffrn_reflns_theta_min 2.27
_exptl_absorpt_coefficient_mu 1.752
_exptl_absorpt_correction_T_max 0.8872
_exptl_absorpt_correction_T_min 0.6397
_exptl_absorpt_correction_type multi-scan
_exptl_absorpt_process_details
;
SADABS  (Bruker-AXS, 2003)
;
_exptl_crystal_colour yellow
_exptl_crystal_density_diffrn 1.486
_exptl_crystal_density_method 'not measured'
_exptl_crystal_description block
_exptl_crystal_F_000 1348
_exptl_crystal_size_max 0.28
_exptl_crystal_size_mid 0.09
_exptl_crystal_size_min 0.07
_refine_diff_density_max 1.389
_refine_diff_density_min -0.777
_refine_diff_density_rms 0.155
_refine_ls_abs_structure_details 'Flack H D (1983), Acta Cryst. A39, 876-881'
_refine_ls_abs_structure_Flack 0.42(2)
_refine_ls_extinction_method none
_refine_ls_goodness_of_fit_ref 1.016
_refine_ls_hydrogen_treatment noref
_refine_ls_matrix_type full
_refine_ls_number_parameters 398
_refine_ls_number_reflns 6376
_refine_ls_number_restraints 2
_refine_ls_restrained_S_all 1.016
_refine_ls_R_factor_all 0.1219
_refine_ls_R_factor_gt 0.0953
_refine_ls_shift/su_max 0.000
_refine_ls_shift/su_mean 0.000
_refine_ls_structure_factor_coef Fsqd
_refine_ls_weighting_details 'calc w=1/[\s^2^(Fo^2^)+(0.0152P)^2^+69.4861P] where P=(Fo^2^+2Fc^2^)/3'
_refine_ls_weighting_scheme calc
_refine_ls_wR_factor_gt 0.2258
_refine_ls_wR_factor_ref 0.2392
_reflns_number_gt 4689
_reflns_number_total 6376
_reflns_threshold_expression I>2\s(I)
_cod_data_source_file om4001617_si_002.cif
_cod_data_source_block 5
_cod_depositor_comments
;
The following automatic conversions were performed:

'_symmetry_cell_setting' value 'Monoclinic' changed to 'monoclinic'
according to /home/saulius/struct/CIF-dictionaries/cif_core.dic
dictionary named 'cif_core.dic' version 2.4.2 from 2011-04-26.

Automatic conversion script
Id: cif_fix_values 1891 2012-01-12 08:04:46Z andrius 
;
_cod_original_sg_symbol_Hall 'C -2yc      '
_cod_original_sg_symbol_H-M 'C 1 c 1     '
_cod_database_code 4080928

loop_
_symmetry_equiv_pos_as_xyz
'x, y, z'
'x, -y, z+1/2'
'x+1/2, y+1/2, z'
'x+1/2, -y+1/2, z+1/2'

loop_
_atom_site_label
_atom_site_type_symbol
_atom_site_fract_x
_atom_site_fract_y
_atom_site_fract_z
_atom_site_U_iso_or_equiv
_atom_site_adp_type
_atom_site_occupancy
_atom_site_symmetry_multiplicity
_atom_site_calc_flag
_atom_site_refinement_flags
_atom_site_disorder_assembly
_atom_site_disorder_group
Rb1 Rb 0.17267(9) 0.71671(18) 0.82730(9) 0.0244(3) Uani 0.57 1 d P . 1
Rb1X Rb 0.18571(13) 0.5357(3) 0.82366(14) 0.0370(6) Uani 0.43 1 d P . 2
O1 O 0.2006(4) 0.5591(11) 0.9670(4) 0.0327(19) Uani 1 1 d . . .
O2 O 0.3246(4) 0.6886(10) 0.9515(4) 0.0280(17) Uani 1 1 d . . .
O3 O 0.3090(4) 0.6848(10) 0.8046(4) 0.0261(17) Uani 1 1 d . . .
O4 O 0.1570(4) 0.6983(10) 0.6809(4) 0.0264(17) Uani 1 1 d . . .
O5 O 0.0325(4) 0.5677(12) 0.7006(4) 0.037(2) Uani 1 1 d . . .
O6 O 0.0515(4) 0.5746(11) 0.8478(4) 0.0322(19) Uani 1 1 d . . .
C1 C 0.1111(5) 1.1111(11) 0.7743(6) 0.025(2) Uani 1 1 d . . .
C2 C 0.1212(5) 1.0900(13) 0.8465(5) 0.024(2) Uani 1 1 d . . .
C3 C 0.1961(6) 1.1069(11) 0.9096(6) 0.023(2) Uani 1 1 d . . .
C4 C 0.2606(5) 1.1414(10) 0.8978(5) 0.0183(19) Uani 1 1 d . . .
C5 C 0.2507(5) 1.1608(12) 0.8250(5) 0.0201(18) Uani 1 1 d . . .
C6 C 0.1737(5) 1.1447(13) 0.7613(5) 0.025(2) Uani 1 1 d . . .
C7 C 0.1631(6) 1.1714(15) 0.6876(5) 0.025(2) Uani 1 1 d . . .
C8 C 0.0859(7) 1.1505(16) 0.6270(6) 0.037(3) Uani 1 1 d . . .
H8 H 0.0766 1.1611 0.5771 0.045 Uiso 1 1 calc R . .
C9 C 0.0272(7) 1.1165(17) 0.6395(7) 0.044(4) Uani 1 1 d . . .
H9 H -0.0228 1.1067 0.5976 0.053 Uiso 1 1 calc R . .
C10 C 0.0340(6) 1.0943(14) 0.7101(5) 0.025(2) Uani 1 1 d . . .
C11 C -0.0275(6) 1.0565(14) 0.7235(6) 0.030(2) Uani 1 1 d . . .
H11 H -0.0778 1.0464 0.6821 0.036 Uiso 1 1 calc R . .
C12 C -0.0180(6) 1.0331(14) 0.7947(5) 0.026(2) Uani 1 1 d . . .
H12 H -0.0609 1.0049 0.8014 0.031 Uiso 1 1 calc R . .
C13 C 0.0587(6) 1.0523(14) 0.8592(6) 0.028(2) Uani 1 1 d . . .
C14 C 0.0705(6) 1.0297(14) 0.9316(5) 0.028(2) Uani 1 1 d . . .
H14 H 0.0286 0.9977 0.9393 0.034 Uiso 1 1 calc R . .
C15 C 0.1425(6) 1.0537(14) 0.9920(6) 0.031(2) Uani 1 1 d . . .
H15 H 0.1490 1.0449 1.0410 0.037 Uiso 1 1 calc R . .
C16 C 0.2063(6) 1.0907(13) 0.9823(6) 0.025(2) Uani 1 1 d . . .
C17 C 0.2814(6) 1.1054(15) 1.0434(6) 0.029(2) Uani 1 1 d . . .
H17 H 0.2888 1.0969 1.0928 0.035 Uiso 1 1 calc R . .
C18 C 0.3443(6) 1.1319(13) 1.0322(6) 0.027(2) Uani 1 1 d . . .
H18 H 0.3946 1.1335 1.0741 0.032 Uiso 1 1 calc R . .
C19 C 0.3361(6) 1.1567(14) 0.9607(6) 0.024(2) Uani 1 1 d . . .
C20 C 0.3973(6) 1.1880(13) 0.9468(6) 0.029(2) Uani 1 1 d . . .
H20 H 0.4481 1.1941 0.9878 0.034 Uiso 1 1 calc R . .
C21 C 0.3869(5) 1.2102(14) 0.8771(5) 0.026(2) Uani 1 1 d . . .
H21 H 0.4308 1.2336 0.8714 0.031 Uiso 1 1 calc R . .
C22 C 0.3142(5) 1.2005(13) 0.8125(5) 0.021(2) Uani 1 1 d . . .
C23 C 0.3019(6) 1.2196(14) 0.7398(5) 0.028(2) Uani 1 1 d . . .
H23 H 0.3445 1.2432 0.7319 0.034 Uiso 1 1 calc R . .
C24 C 0.2286(6) 1.2049(14) 0.6786(5) 0.027(2) Uani 1 1 d . . .
H24 H 0.2223 1.2175 0.6298 0.033 Uiso 1 1 calc R . .
C25 C 0.2686(6) 0.6295(13) 1.0288(6) 0.021(2) Uani 1 1 d . . .
H25A H 0.2788 0.5768 1.0763 0.026 Uiso 1 1 calc R A 1
H25B H 0.2610 0.7475 1.0326 0.026 Uiso 1 1 calc R A 1
C26 C 0.3353(6) 0.6019(15) 1.0141(6) 0.026(2) Uani 1 1 d . . .
H26A H 0.3839 0.6371 1.0579 0.031 Uiso 1 1 calc R B 1
H26B H 0.3397 0.4843 1.0061 0.031 Uiso 1 1 calc R B 1
C27 C 0.3866(6) 0.6653(16) 0.9340(6) 0.029(2) Uani 1 1 d . . .
H27A H 0.3918 0.5481 0.9261 0.035 Uiso 1 1 calc R C 2
H27B H 0.4359 0.7031 0.9763 0.035 Uiso 1 1 calc R C 2
C28 C 0.3711(6) 0.7562(15) 0.8667(6) 0.032(3) Uani 1 1 d . . .
H28A H 0.3585 0.8707 0.8717 0.039 Uiso 1 1 calc R . .
H28B H 0.4175 0.7558 0.8601 0.039 Uiso 1 1 calc R . .
C29 C 0.2922(6) 0.7548(15) 0.7360(6) 0.035(3) Uani 1 1 d . . .
H29A H 0.3376 0.7444 0.7278 0.042 Uiso 1 1 calc R . .
H29B H 0.2811 0.8722 0.7365 0.042 Uiso 1 1 calc R . .
C30 C 0.2236(7) 0.6720(17) 0.6734(6) 0.035(3) Uani 1 1 d . . .
H30A H 0.2152 0.7156 0.6250 0.041 Uiso 1 1 calc R D 2
H30B H 0.2337 0.5537 0.6745 0.041 Uiso 1 1 calc R D 2
C31 C 0.0894(7) 0.6215(17) 0.6230(7) 0.040(3) Uani 1 1 d . . .
H31A H 0.0985 0.5031 0.6226 0.048 Uiso 1 1 calc R E 2
H31B H 0.0781 0.6667 0.5739 0.048 Uiso 1 1 calc R E 2
C32 C 0.0243(7) 0.6497(16) 0.6360(6) 0.034(3) Uani 1 1 d . . .
H32A H 0.0192 0.7680 0.6417 0.040 Uiso 1 1 calc R F 2
H32B H -0.0236 0.6120 0.5920 0.040 Uiso 1 1 calc R F 2
C33 C -0.0270(7) 0.5907(16) 0.7162(6) 0.032(3) Uani 1 1 d . . .
H33A H -0.0760 0.5537 0.6733 0.039 Uiso 1 1 calc R G 2
H33B H -0.0320 0.7081 0.7239 0.039 Uiso 1 1 calc R G 2
C34 C -0.0131(6) 0.4983(13) 0.7844(6) 0.031(2) Uani 1 1 d . . .
H34A H -0.0597 0.5014 0.7908 0.037 Uiso 1 1 calc R H 2
H34B H -0.0010 0.3832 0.7801 0.037 Uiso 1 1 calc R H 2
C35 C 0.0687(5) 0.4900(14) 0.9148(5) 0.028(2) Uani 1 1 d . . .
H35A H 0.0824 0.3755 0.9117 0.033 Uiso 1 1 calc R I 2
H35B H 0.0233 0.4910 0.9233 0.033 Uiso 1 1 calc R I 2
C36 C 0.1359(7) 0.5766(16) 0.9775(6) 0.032(3) Uani 1 1 d . . .
H36A H 0.1235 0.6934 0.9776 0.039 Uiso 1 1 calc R J 2
H36B H 0.1465 0.5290 1.0260 0.039 Uiso 1 1 calc R J 2

loop_
_atom_site_aniso_label
_atom_site_aniso_U_11
_atom_site_aniso_U_22
_atom_site_aniso_U_33
_atom_site_aniso_U_23
_atom_site_aniso_U_13
_atom_site_aniso_U_12
Rb1 0.0184(6) 0.0319(7) 0.0217(6) 0.0002(8) 0.0086(5) -0.0016(7)
Rb1X 0.0180(11) 0.0462(13) 0.0378(12) 0.0016(11) 0.0062(9) -0.0008(9)
O1 0.018(4) 0.046(5) 0.030(4) -0.002(3) 0.008(3) -0.001(3)
O2 0.022(4) 0.038(5) 0.025(4) 0.006(3) 0.013(3) -0.002(3)
O3 0.024(4) 0.032(4) 0.021(3) -0.004(3) 0.009(3) -0.008(3)
O4 0.018(3) 0.040(5) 0.018(3) -0.005(3) 0.007(3) -0.001(3)
O5 0.025(4) 0.055(6) 0.028(4) -0.003(4) 0.010(3) 0.007(4)
O6 0.018(4) 0.045(5) 0.024(4) 0.001(3) 0.003(3) -0.010(3)
C1 0.016(4) 0.023(5) 0.032(5) -0.001(4) 0.009(4) 0.001(4)
C2 0.014(4) 0.031(5) 0.020(4) -0.002(4) 0.003(4) 0.003(4)
C3 0.018(4) 0.017(5) 0.026(5) -0.006(4) 0.005(4) -0.003(4)
C4 0.021(5) 0.013(4) 0.022(5) 0.005(3) 0.011(4) 0.006(3)
C5 0.014(4) 0.021(4) 0.023(5) 0.004(4) 0.007(4) 0.001(3)
C6 0.014(4) 0.035(6) 0.021(5) -0.010(4) 0.004(4) 0.000(4)
C7 0.015(4) 0.037(6) 0.018(4) -0.012(4) 0.003(4) -0.007(4)
C8 0.040(7) 0.043(7) 0.020(5) -0.016(5) 0.008(5) -0.006(5)
C9 0.022(6) 0.059(9) 0.033(6) -0.003(6) 0.000(5) 0.007(6)
C10 0.015(4) 0.028(5) 0.025(5) -0.006(4) 0.003(4) 0.012(4)
C11 0.023(5) 0.029(6) 0.036(6) -0.008(4) 0.013(4) -0.004(4)
C12 0.021(5) 0.031(5) 0.024(5) 0.001(4) 0.010(4) 0.000(4)
C13 0.018(5) 0.027(6) 0.032(5) -0.004(4) 0.008(4) 0.000(4)
C14 0.022(5) 0.032(6) 0.030(5) 0.003(4) 0.012(4) -0.003(4)
C15 0.032(6) 0.035(6) 0.025(5) -0.001(4) 0.014(4) -0.003(5)
C16 0.029(5) 0.017(5) 0.027(5) -0.003(4) 0.012(4) -0.001(4)
C17 0.031(5) 0.039(7) 0.021(5) 0.003(4) 0.016(4) -0.002(5)
C18 0.023(5) 0.031(6) 0.025(5) 0.006(4) 0.010(4) 0.000(4)
C19 0.021(5) 0.021(5) 0.029(5) 0.002(4) 0.011(4) -0.007(4)
C20 0.018(5) 0.027(6) 0.038(6) -0.002(4) 0.010(4) 0.002(4)
C21 0.016(4) 0.033(5) 0.028(5) -0.005(4) 0.010(4) -0.007(4)
C22 0.011(4) 0.027(5) 0.022(4) 0.002(4) 0.007(4) -0.004(3)
C23 0.020(5) 0.037(6) 0.032(5) 0.005(5) 0.015(4) -0.004(4)
C24 0.025(5) 0.035(6) 0.024(5) 0.001(4) 0.013(4) -0.002(4)
C25 0.015(4) 0.028(7) 0.020(5) 0.004(4) 0.007(4) 0.002(4)
C26 0.013(4) 0.037(6) 0.025(5) 0.009(4) 0.008(4) 0.000(4)
C27 0.015(5) 0.041(6) 0.025(5) -0.005(5) 0.004(4) -0.001(4)
C28 0.021(5) 0.051(8) 0.031(5) -0.010(5) 0.017(4) -0.017(5)
C29 0.026(5) 0.046(8) 0.030(5) 0.009(5) 0.011(4) -0.013(5)
C30 0.032(6) 0.050(8) 0.024(5) -0.001(5) 0.015(5) 0.008(5)
C31 0.030(6) 0.053(9) 0.024(6) -0.014(5) 0.002(5) -0.003(6)
C32 0.028(6) 0.044(7) 0.022(5) 0.003(5) 0.006(5) 0.005(5)
C33 0.029(6) 0.041(7) 0.029(6) -0.009(5) 0.016(5) -0.007(5)
C34 0.020(5) 0.030(6) 0.034(5) -0.006(5) 0.006(4) -0.001(4)
C35 0.015(4) 0.035(6) 0.035(5) 0.003(4) 0.013(4) 0.005(4)
C36 0.026(5) 0.039(7) 0.032(6) -0.004(5) 0.014(5) -0.010(5)

loop_
_atom_type_symbol
_atom_type_description
_atom_type_scat_dispersion_real
_atom_type_scat_dispersion_imag
_atom_type_scat_source
C C 0.0033 0.0016 'International Tables Vol C Tables 4.2.6.8 and 6.1.1.4'
H H 0.0000 0.0000 'International Tables Vol C Tables 4.2.6.8 and 6.1.1.4'
O O 0.0106 0.0060 'International Tables Vol C Tables 4.2.6.8 and 6.1.1.4'
Rb Rb -0.9393 2.9676 'International Tables Vol C Tables 4.2.6.8 and 6.1.1.4'

loop_
_geom_angle_atom_site_label_1
_geom_angle_atom_site_label_2
_geom_angle_atom_site_label_3
_geom_angle
_geom_angle_publ_flag
O2 Rb1 O4 117.7(2) yes
O2 Rb1 O6 115.4(2) yes
O4 Rb1 O6 116.9(2) yes
O2 Rb1 O1 58.3(2) yes
O4 Rb1 O1 150.4(3) yes
O6 Rb1 O1 57.2(2) yes
O2 Rb1 O3 59.1(2) yes
O4 Rb1 O3 58.64(19) yes
O6 Rb1 O3 150.9(3) yes
O1 Rb1 O3 110.8(2) yes
O2 Rb1 O5 150.9(3) yes
O4 Rb1 O5 58.9(2) yes
O6 Rb1 O5 58.1(2) yes
O1 Rb1 O5 108.9(2) yes
O3 Rb1 O5 111.1(2) yes
C36 O1 Rb1X 121.4(6) ?
C25 O1 Rb1X 121.6(6) ?
C36 O1 Rb1 110.2(6) ?
C25 O1 Rb1 109.5(6) ?
C26 O2 C27 112.9(8) ?
C26 O2 Rb1 119.3(6) ?
C27 O2 Rb1 116.3(6) ?
C26 O2 Rb1X 104.9(6) ?
C27 O2 Rb1X 104.9(6) ?
C28 O3 C29 114.8(8) ?
C28 O3 Rb1X 118.5(6) ?
C29 O3 Rb1X 119.7(6) ?
C28 O3 Rb1 106.6(6) ?
C29 O3 Rb1 109.1(6) ?
C30 O4 C31 112.9(9) ?
C30 O4 Rb1 118.9(6) ?
C31 O4 Rb1 118.4(7) ?
C30 O4 Rb1X 106.6(6) ?
C31 O4 Rb1X 105.8(7) ?
C33 O5 C32 115.1(9) ?
C33 O5 Rb1X 117.9(6) ?
C32 O5 Rb1X 117.4(7) ?
C33 O5 Rb1 106.3(6) ?
C32 O5 Rb1 104.8(7) ?
C35 O6 C34 110.4(8) ?
C35 O6 Rb1 120.7(6) ?
C34 O6 Rb1 118.8(6) ?
C35 O6 Rb1X 107.0(6) ?
C34 O6 Rb1X 106.3(6) ?
C2 C1 C6 121.9(9) ?
C2 C1 C10 119.6(9) ?
C6 C1 C10 118.5(10) ?
C2 C1 Rb1 72.7(6) ?
C6 C1 Rb1 92.0(6) ?
C10 C1 Rb1 104.6(6) ?
C1 C2 C13 121.8(9) ?
C1 C2 C3 120.1(9) ?
C13 C2 C3 118.2(9) ?
C1 C2 Rb1 83.5(6) ?
C13 C2 Rb1 99.4(7) ?
C3 C2 Rb1 87.3(6) ?
C16 C3 C2 120.4(9) ?
C16 C3 C4 120.6(9) ?
C2 C3 C4 119.1(9) ?
C16 C3 Rb1 109.6(6) ?
C2 C3 Rb1 69.0(5) ?
C4 C3 Rb1 91.3(5) ?
C5 C4 C19 119.6(9) ?
C5 C4 C3 120.9(8) ?
C19 C4 C3 119.5(9) ?
C4 C5 C22 121.5(8) ?
C4 C5 C6 119.2(8) ?
C22 C5 C6 119.3(8) ?
C1 C6 C7 121.9(9) ?
C1 C6 C5 118.9(9) ?
C7 C6 C5 119.2(9) ?
C24 C7 C6 119.0(9) ?
C24 C7 C8 124.5(10) ?
C6 C7 C8 116.4(10) ?
C9 C8 C7 121.2(11) ?
C9 C8 H8 119.4 ?
C7 C8 H8 119.4 ?
C8 C9 C10 124.5(11) ?
C8 C9 H9 117.8 ?
C10 C9 H9 117.8 ?
C9 C10 C11 124.7(10) ?
C9 C10 C1 117.3(10) ?
C11 C10 C1 118.0(10) ?
C12 C11 C10 122.9(10) ?
C12 C11 H11 118.6 ?
C10 C11 H11 118.6 ?
C11 C12 C13 119.3(10) ?
C11 C12 H12 120.3 ?
C13 C12 H12 120.3 ?
C14 C13 C2 120.7(9) ?
C14 C13 C12 121.0(10) ?
C2 C13 C12 118.4(9) ?
C15 C14 C13 120.3(10) ?
C15 C14 H14 119.8 ?
C13 C14 H14 119.8 ?
C14 C15 C16 121.1(9) ?
C14 C15 H15 119.5 ?
C16 C15 H15 119.5 ?
C15 C16 C3 119.3(9) ?
C15 C16 C17 121.7(10) ?
C3 C16 C17 118.9(10) ?
C18 C17 C16 120.7(10) ?
C18 C17 H17 119.7 ?
C16 C17 H17 119.7 ?
C17 C18 C19 122.1(10) ?
C17 C18 H18 119.0 ?
C19 C18 H18 119.0 ?
C20 C19 C18 124.1(10) ?
C20 C19 C4 117.7(9) ?
C18 C19 C4 118.1(9) ?
C21 C20 C19 122.2(10) ?
C21 C20 H20 118.9 ?
C19 C20 H20 118.9 ?
C20 C21 C22 123.5(10) ?
C20 C21 H21 118.2 ?
C22 C21 H21 118.2 ?
C23 C22 C21 124.8(9) ?
C23 C22 C5 119.7(8) ?
C21 C22 C5 115.4(8) ?
C24 C23 C22 121.5(9) ?
C24 C23 H23 119.3 ?
C22 C23 H23 119.3 ?
C23 C24 C7 121.3(9) ?
C23 C24 H24 119.3 ?
C7 C24 H24 119.3 ?
O1 C25 C26 107.4(9) ?
C26 C25 Rb1 80.4(6) ?
O1 C25 H25A 110.2 ?
C26 C25 H25A 110.2 ?
Rb1 C25 H25A 159.0 ?
O1 C25 H25B 110.2 ?
C26 C25 H25B 110.2 ?
Rb1 C25 H25B 83.2 ?
H25A C25 H25B 108.5 ?
O2 C26 C25 110.3(9) ?
C25 C26 H26A 109.6 ?
Rb1X C26 H26A 162.0 ?
Rb1 C26 H26A 146.4 ?
O2 C26 H26B 109.6 ?
C25 C26 H26B 109.6 ?
Rb1 C26 H26B 100.2 ?
H26A C26 H26B 108.1 ?
O2 C27 H27A 109.6 ?
C28 C27 H27A 109.6 ?
O2 C27 H27B 109.6 ?
C28 C27 H27B 109.6 ?
Rb1X C27 H27B 161.6 ?
H27A C27 H27B 108.1 ?
O3 C28 C27 109.6(9) ?
O3 C28 H28A 109.7 ?
C27 C28 H28A 109.7 ?
O3 C28 H28B 109.7 ?
C27 C28 H28B 109.7 ?
H28A C28 H28B 108.2 ?
O3 C29 C30 110.4(9) ?
O3 C29 H29A 109.6 ?
C30 C29 H29A 109.6 ?
O3 C29 H29B 109.6 ?
C30 C29 H29B 109.6 ?
H29A C29 H29B 108.1 ?
O4 C30 C29 110.1(9) ?
O4 C30 H30A 109.6 ?
C29 C30 H30A 109.6 ?
Rb1X C30 H30A 160.9 ?
O4 C30 H30B 109.6 ?
C29 C30 H30B 109.6 ?
H30A C30 H30B 108.2 ?
O4 C31 C32 109.5(10) ?
O4 C31 H31A 109.8 ?
C32 C31 H31A 109.8 ?
O4 C31 H31B 109.8 ?
C32 C31 H31B 109.8 ?
Rb1X C31 H31B 161.7 ?
H31A C31 H31B 108.2 ?
O5 C32 C31 112.3(10) ?
O5 C32 H32A 109.1 ?
C31 C32 H32A 109.1 ?
Rb1X C32 H32A 102.1 ?
O5 C32 H32B 109.1 ?
C31 C32 H32B 109.1 ?
Rb1X C32 H32B 145.4 ?
H32A C32 H32B 107.9 ?
O5 C33 C34 110.8(10) ?
C34 C33 Rb1X 74.8(6) ?
O5 C33 H33A 109.5 ?
C34 C33 H33A 109.5 ?
O5 C33 H33B 109.5 ?
C34 C33 H33B 109.5 ?
H33A C33 H33B 108.1 ?
O6 C34 C33 107.6(9) ?
O6 C34 Rb1X 51.1(5) ?
C33 C34 Rb1X 81.8(7) ?
O6 C34 H34A 110.2 ?
C33 C34 H34A 110.2 ?
Rb1X C34 H34A 161.0 ?
O6 C34 H34B 110.2 ?
C33 C34 H34B 110.2 ?
H34A C34 H34B 108.5 ?
O6 C35 C36 107.1(9) ?
O6 C35 Rb1X 50.9(5) ?
C36 C35 Rb1X 82.6(6) ?
O6 C35 H35A 110.3 ?
C36 C35 H35A 110.3 ?
Rb1X C35 H35A 78.6 ?
O6 C35 H35B 110.3 ?
C36 C35 H35B 110.3 ?
Rb1X C35 H35B 160.7 ?
H35A C35 H35B 108.6 ?
O1 C36 C35 108.4(9) ?
O1 C36 H36A 110.0 ?
C35 C36 H36A 110.0 ?
Rb1X C36 H36A 104.6 ?
O1 C36 H36B 110.0 ?
C35 C36 H36B 110.0 ?
Rb1X C36 H36B 142.4 ?
H36A C36 H36B 108.4 ?

loop_
_geom_bond_atom_site_label_1
_geom_bond_atom_site_label_2
_geom_bond_distance
_geom_bond_publ_flag
Rb1 O2 2.860(8) yes
Rb1 O4 2.862(7) yes
Rb1 O6 2.867(8) yes
Rb1 O1 2.937(8) yes
Rb1 O3 2.954(8) yes
Rb1 O5 2.996(8) yes
Rb1X O1 2.809(8) yes
Rb1X O5 2.869(8) yes
Rb1X O3 2.913(8) yes
Rb1X O6 2.935(9) yes
Rb1X O4 3.006(8) yes
Rb1X O2 3.007(8) yes
O1 C36 1.401(14) ?
O1 C25 1.451(13) ?
O2 C26 1.388(13) ?
O2 C27 1.445(14) ?
O3 C28 1.401(12) ?
O3 C29 1.402(12) ?
O4 C30 1.411(14) ?
O4 C31 1.436(14) ?
O5 C33 1.371(14) ?
O5 C32 1.421(15) ?
O6 C35 1.424(12) ?
O6 C34 1.453(12) ?
C1 C2 1.402(14) ?
C1 C6 1.410(14) ?
C1 C10 1.461(13) ?
C2 C13 1.412(14) ?
C2 C3 1.427(12) ?
C3 C16 1.407(14) ?
C3 C4 1.433(13) ?
C4 C5 1.414(13) ?
C4 C19 1.431(13) ?
C5 C22 1.433(12) ?
C5 C6 1.456(12) ?
C6 C7 1.436(14) ?
C7 C24 1.418(14) ?
C7 C8 1.440(15) ?
C8 C9 1.33(2) ?
C8 H8 0.9500 ?
C9 C10 1.394(18) ?
C9 H9 0.9500 ?
C10 C11 1.403(15) ?
C11 C12 1.388(14) ?
C11 H11 0.9500 ?
C12 C13 1.462(14) ?
C12 H12 0.9500 ?
C13 C14 1.397(14) ?
C14 C15 1.377(14) ?
C14 H14 0.9500 ?
C15 C16 1.399(15) ?
C15 H15 0.9500 ?
C16 C17 1.412(15) ?
C17 C18 1.386(16) ?
C17 H17 0.9500 ?
C18 C19 1.405(16) ?
C18 H18 0.9500 ?
C19 C20 1.391(15) ?
C20 C21 1.351(14) ?
C20 H20 0.9500 ?
C21 C22 1.409(13) ?
C21 H21 0.9500 ?
C22 C23 1.396(13) ?
C23 C24 1.390(14) ?
C23 H23 0.9500 ?
C24 H24 0.9500 ?
C25 C26 1.502(15) ?
C25 H25A 0.9900 ?
C25 H25B 0.9900 ?
C26 H26A 0.9900 ?
C26 H26B 0.9900 ?
C27 C28 1.461(16) ?
C27 H27A 0.9900 ?
C27 H27B 0.9900 ?
C28 H28A 0.9900 ?
C28 H28B 0.9900 ?
C29 C30 1.505(16) ?
C29 H29A 0.9900 ?
C29 H29B 0.9900 ?
C30 H30A 0.9900 ?
C30 H30B 0.9900 ?
C31 C32 1.450(18) ?
C31 H31A 0.9900 ?
C31 H31B 0.9900 ?
C32 H32A 0.9900 ?
C32 H32B 0.9900 ?
C33 C34 1.493(16) ?
C33 H33A 0.9900 ?
C33 H33B 0.9900 ?
C34 H34A 0.9900 ?
C34 H34B 0.9900 ?
C35 C36 1.508(15) ?
C35 H35A 0.9900 ?
C35 H35B 0.9900 ?
C36 H36A 0.9900 ?
C36 H36B 0.9900 ?
